data_2021836
loop_
_publ_author_name
'Thapa, Rajesh'
'Kilyanek, Stefan M.'

_publ_section_title
;
 Synthesis and structural characterization of iridium(I) complexes of
 20-membered macrocyclic rings bearing chelating bis(N-heterocyclic
 carbene) ligands
;
_journal_coeditor_code KY3185
_journal_issue 12
_journal_name_full 'Acta Crystallographica Section C'
_journal_page_first
;
;
_journal_paper_doi 10.1107/S2053229619015006
_journal_volume 75
_journal_year 2019
_chemical_formula_iupac 'C32 H44 N6 2+, 2P F6 -'
_chemical_formula_moiety 'C32 H44 N6 2+, 2(F6 P -)'
_chemical_formula_sum 'C32 H44 F12 N6 P2'
_chemical_formula_weight 802.67
_chemical_name_systematic
'5,16-Dibenzyl-1\l^5^,5,9,12\l^5^,16,20-hexaazatricyclo[18.2.1.1^9,12^]tetracosa-1(23),10,12(24),21-tetraene-1,12-diium bis(hexafluorophosphate)'
_space_group_crystal_system triclinic
_space_group_IT_number 2
_space_group_name_Hall '-P 1'
_space_group_name_H-M_alt 'P -1'
_atom_sites_solution_hydrogens geom
_atom_sites_solution_primary dual
_atom_sites_solution_secondary difmap
_audit_creation_method SHELXL-2014/7
_cell_angle_alpha 95.133(17)
_cell_angle_beta 97.423(17)
_cell_angle_gamma 100.660(17)
_cell_formula_units_Z 2
_cell_length_a 9.290(12)
_cell_length_b 11.228(14)
_cell_length_c 18.00(2)
_cell_measurement_reflns_used 4108
_cell_measurement_temperature 100(2)
_cell_measurement_theta_max 21.70
_cell_measurement_theta_min 2.26
_cell_volume 1817(4)
_computing_cell_refinement
;
SAINT (Bruker, 2016)
;
_computing_data_collection
;
APEX3 (Bruker, 2016)
;
_computing_data_reduction
;
SAINT (Bruker, 2016)
;
_computing_molecular_graphics
;
Mercury (Macrae <i>et al.</i>,  2008)
;
_computing_publication_material
;
SHELXL2014 (Sheldrick, 2015b)
;
_computing_structure_refinement
;
SHELXL2014 (Sheldrick, 2015b)
;
_computing_structure_solution
;
SHELXT (Sheldrick, 2015a)
;
_diffrn_ambient_temperature 100(2)
_diffrn_measured_fraction_theta_full 0.998
_diffrn_measured_fraction_theta_max 0.947
_diffrn_measurement_device_type 'Bruker APEX CCD'
_diffrn_measurement_method '\f and \w scans'
_diffrn_radiation_type MoK\a
_diffrn_radiation_wavelength 0.71073
_diffrn_reflns_av_R_equivalents 0.0798
_diffrn_reflns_av_unetI/netI 0.1102
_diffrn_reflns_limit_h_max 12
_diffrn_reflns_limit_h_min -11
_diffrn_reflns_limit_k_max 14
_diffrn_reflns_limit_k_min -14
_diffrn_reflns_limit_l_max 23
_diffrn_reflns_limit_l_min -23
_diffrn_reflns_number 28213
_diffrn_reflns_theta_full 25.242
_diffrn_reflns_theta_max 27.862
_diffrn_reflns_theta_min 1.149
_exptl_absorpt_coefficient_mu 0.215
_exptl_absorpt_correction_T_max 0.987
_exptl_absorpt_correction_T_min 0.911
_exptl_absorpt_correction_type multi-scan
_exptl_absorpt_process_details
;
(SADABS; Krause <i>et al.</i>,  2015)
;
_exptl_crystal_colour colourless
_exptl_crystal_density_diffrn 1.467
_exptl_crystal_description plate
_exptl_crystal_F_000 832
_exptl_crystal_size_max 0.440
_exptl_crystal_size_mid 0.200
_exptl_crystal_size_min 0.060
_refine_diff_density_max 0.302
_refine_diff_density_min -0.474
_refine_ls_extinction_method none
_refine_ls_goodness_of_fit_ref 0.994
_refine_ls_hydrogen_treatment constr
_refine_ls_matrix_type full
_refine_ls_number_parameters 527
_refine_ls_number_reflns 8188
_refine_ls_number_restraints 606
_refine_ls_restrained_S_all 1.119
_refine_ls_R_factor_all 0.1125
_refine_ls_R_factor_gt 0.0560
_refine_ls_shift/su_max 0.000
_refine_ls_shift/su_mean 0.000
_refine_ls_structure_factor_coef Fsqd
_refine_ls_weighting_details 'w=1/[\s^2^(Fo^2^)+(0.0600P)^2^+0.4000P] where P=(Fo^2^+2Fc^2^)/3'
_refine_ls_weighting_scheme calc
_refine_ls_wR_factor_gt 0.1340
_refine_ls_wR_factor_ref 0.1591
_reflns_number_gt 4809
_reflns_number_total 8188
_reflns_threshold_expression 'I > 2\s(I)'
_cod_data_source_file ky3185sup1.cif
_cod_data_source_block 1c
_cod_database_code 2021836
_shelx_space_group_comment
;
The symmetry employed for this shelxl refinement is uniquely defined
by the following loop, which should always be used as a source of
symmetry information in preference to the above space-group names.
They are only intended as comments.
;
_shelx_estimated_absorpt_t_min 0.911
_shelx_estimated_absorpt_t_max 0.987

loop_
_space_group_symop_operation_xyz
'x, y, z'
'-x, -y, -z'

loop_
_atom_site_type_symbol
_atom_site_label
_atom_site_fract_x
_atom_site_fract_y
_atom_site_fract_z
_atom_site_U_iso_or_equiv
_atom_site_adp_type
_atom_site_calc_flag
_atom_site_occupancy
_atom_site_disorder_assembly
_atom_site_disorder_group
P P1A 0.89124(8) 0.49942(6) 0.13859(4) 0.02751(19) Uani d 1 . .
F F1A 0.93515(19) 0.40643(14) 0.07561(10) 0.0397(4) Uani d 1 . .
F F2A 1.02453(19) 0.60386(14) 0.12466(10) 0.0402(4) Uani d 1 . .
F F3A 1.00117(19) 0.45528(16) 0.20239(9) 0.0410(4) Uani d 1 . .
F F4A 0.84698(19) 0.59085(15) 0.20133(9) 0.0401(4) Uani d 1 . .
F F5A 0.75884(19) 0.39347(15) 0.15241(11) 0.0469(5) Uani d 1 . .
F F6A 0.7820(2) 0.54278(16) 0.07463(9) 0.0429(5) Uani d 1 . .
P P1B 0.2809(4) 0.3187(3) 0.40681(18) 0.0355(4) Uani d 0.588(3) A 1
F F1B 0.1942(4) 0.3796(4) 0.34269(18) 0.0615(11) Uani d 0.588(3) A 1
F F2B 0.4234(5) 0.3430(6) 0.3650(4) 0.0474(15) Uani d 0.588(3) A 1
F F3B 0.3341(5) 0.4503(3) 0.4548(2) 0.0716(14) Uani d 0.588(3) A 1
F F4B 0.3675(5) 0.2594(5) 0.4703(2) 0.0743(13) Uani d 0.588(3) A 1
F F5B 0.1380(4) 0.2983(5) 0.4481(2) 0.0707(14) Uani d 0.588(3) A 1
F F6B 0.2252(5) 0.1911(3) 0.3568(2) 0.0643(13) Uani d 0.588(3) A 1
P P1B' 0.2955(5) 0.3072(4) 0.4129(3) 0.0355(4) Uani d 0.412(3) A 2
F F1B' 0.1780(6) 0.2663(7) 0.3387(3) 0.0765(19) Uani d 0.412(3) A 2
F F2B' 0.4206(7) 0.3727(8) 0.3673(5) 0.052(2) Uani d 0.412(3) A 2
F F3B' 0.2360(7) 0.4296(5) 0.4282(3) 0.0689(17) Uani d 0.412(3) A 2
F F4B' 0.4117(5) 0.3480(5) 0.4885(2) 0.0535(14) Uani d 0.412(3) A 2
F F5B' 0.1784(6) 0.2404(5) 0.4617(3) 0.0553(16) Uani d 0.412(3) A 2
F F6B' 0.3564(6) 0.1851(4) 0.3999(3) 0.0645(16) Uani d 0.412(3) A 2
N N1C 0.6852(3) 0.59409(19) -0.16046(12) 0.0259(5) Uani d 1 . .
N N2C 0.6234(2) 0.42161(19) -0.11543(12) 0.0253(5) Uani d 1 . .
N N3C 0.3554(2) 0.16032(19) 0.05119(12) 0.0244(5) Uani d 1 . .
C C1C 0.7188(3) 0.5293(2) -0.10417(15) 0.0265(6) Uani d 1 . .
H H1C 0.7969 0.5551 -0.0631 0.032 Uiso calc 1 . .
C C2C 0.5650(3) 0.5261(2) -0.20876(16) 0.0341(7) Uani d 1 . .
H H2C 0.5180 0.5502 -0.2534 0.041 Uiso calc 1 . .
C C3C 0.5264(3) 0.4187(3) -0.18072(16) 0.0340(7) Uani d 1 . .
H H3C 0.4472 0.3535 -0.2020 0.041 Uiso calc 1 . .
C C4C 0.6268(3) 0.3208(2) -0.06793(16) 0.0271(6) Uani d 1 . .
H H4C1 0.7214 0.3380 -0.0329 0.033 Uiso calc 1 . .
H H4C2 0.6226 0.2441 -0.1006 0.033 Uiso calc 1 . .
C C5C 0.4978(3) 0.3041(2) -0.02236(16) 0.0276(6) Uani d 1 . .
H H5C1 0.5224 0.3632 0.0238 0.033 Uiso calc 1 . .
H H5C2 0.4082 0.3203 -0.0527 0.033 Uiso calc 1 . .
C C6C 0.4664(3) 0.1741(2) -0.00064(15) 0.0259(6) Uani d 1 . .
H H6C1 0.4298 0.1158 -0.0468 0.031 Uiso calc 1 . .
H H6C2 0.5594 0.1544 0.0239 0.031 Uiso calc 1 . .
C C7C 0.4309(3) 0.1777(3) 0.12941(15) 0.0287(6) Uani d 1 . .
H H7C1 0.5117 0.2506 0.1360 0.034 Uiso calc 1 . .
H H7C2 0.4764 0.1063 0.1386 0.034 Uiso calc 1 . .
C C8C 0.3287(3) 0.1938(2) 0.18845(16) 0.0297(7) Uani d 1 . .
H H8C1 0.2656 0.1137 0.1918 0.036 Uiso calc 1 . .
H H8C2 0.3901 0.2217 0.2383 0.036 Uiso calc 1 . .
C C9C 0.2294(3) 0.2850(2) 0.17063(17) 0.0296(7) Uani d 1 . .
H H9C1 0.1591 0.2523 0.1240 0.036 Uiso calc 1 . .
H H9C2 0.1709 0.2947 0.2122 0.036 Uiso calc 1 . .
C C10C 0.2464(3) 0.0436(2) 0.03440(15) 0.0261(6) Uani d 1 . .
H H10A 0.1721 0.0423 0.0693 0.031 Uiso calc 1 . .
H H10B 0.2978 -0.0249 0.0426 0.031 Uiso calc 1 . .
C C11C 0.1688(3) 0.0272(2) -0.04618(16) 0.0261(6) Uani d 1 . .
C C12C 0.1140(3) 0.1236(2) -0.07668(16) 0.0318(7) Uani d 1 . .
H H12C 0.1228 0.1987 -0.0459 0.038 Uiso calc 1 . .
C C13C 0.0469(3) 0.1105(3) -0.15158(17) 0.0372(7) Uani d 1 . .
H H13C 0.0102 0.1764 -0.1715 0.045 Uiso calc 1 . .
C C14C 0.0335(3) 0.0012(3) -0.19735(17) 0.0375(7) Uani d 1 . .
H H14C -0.0119 -0.0076 -0.2485 0.045 Uiso calc 1 . .
C C15C 0.0870(3) -0.0950(3) -0.16770(17) 0.0353(7) Uani d 1 . .
H H15C 0.0778 -0.1699 -0.1987 0.042 Uiso calc 1 . .
C C16C 0.1540(3) -0.0826(3) -0.09267(17) 0.0314(7) Uani d 1 . .
H H16C 0.1898 -0.1491 -0.0730 0.038 Uiso calc 1 . .
N N1D 0.2132(3) 0.60795(19) 0.61588(12) 0.0268(5) Uani d 1 . .
N N2D 0.2782(3) 0.7897(2) 0.58365(13) 0.0296(6) Uani d 1 . .
N N3D 0.1621(2) 0.77568(19) 0.39090(12) 0.0261(5) Uani d 1 . .
C C1D 0.2717(3) 0.6710(2) 0.56360(15) 0.0270(6) Uani d 1 . .
H H1D 0.3032 0.6371 0.5197 0.032 Uiso calc 1 . .
C C2D 0.1831(4) 0.6882(3) 0.67106(18) 0.0470(9) Uani d 1 . .
H H2D 0.1417 0.6680 0.7150 0.056 Uiso calc 1 . .
C C3D 0.2236(4) 0.8019(3) 0.65106(18) 0.0492(10) Uani d 1 . .
H H3D 0.2157 0.8762 0.6784 0.059 Uiso calc 1 . .
C C4D 0.3327(3) 0.8930(2) 0.54139(16) 0.0294(7) Uani d 1 . .
H H4D1 0.3946 0.8656 0.5050 0.035 Uiso calc 1 . .
H H4D2 0.3958 0.9601 0.5773 0.035 Uiso calc 1 . .
C C5D 0.2054(3) 0.9414(2) 0.49846(16) 0.0324(7) Uani d 1 . .
H H5D1 0.1118 0.9078 0.5167 0.039 Uiso calc 1 . .
H H5D2 0.2242 1.0314 0.5098 0.039 Uiso calc 1 . .
C C6D 0.1871(3) 0.9080(2) 0.41322(16) 0.0293(6) Uani d 1 . .
H H6D1 0.1024 0.9399 0.3891 0.035 Uiso calc 1 . .
H H6D2 0.2772 0.9481 0.3944 0.035 Uiso calc 1 . .
C C7D 0.0051(3) 0.7188(2) 0.39140(16) 0.0271(6) Uani d 1 . .
H H7D1 -0.0554 0.7356 0.3455 0.033 Uiso calc 1 . .
H H7D2 -0.0295 0.7572 0.4357 0.033 Uiso calc 1 . .
C C8D -0.0207(3) 0.5808(2) 0.39419(16) 0.0280(6) Uani d 1 . .
H H8D1 0.0245 0.5425 0.3538 0.034 Uiso calc 1 . .
H H8D2 0.0276 0.5634 0.4433 0.034 Uiso calc 1 . .
C C9D -0.1862(3) 0.5263(2) 0.38405(16) 0.0285(6) Uani d 1 . .
H H9D1 -0.2305 0.5629 0.4254 0.034 Uiso calc 1 . .
H H9D2 -0.2348 0.5463 0.3358 0.034 Uiso calc 1 . .
C C10D 0.2002(3) 0.7524(3) 0.31425(15) 0.0306(7) Uani d 1 . .
H H10C 0.1437 0.7963 0.2793 0.037 Uiso calc 1 . .
H H10D 0.1695 0.6641 0.2968 0.037 Uiso calc 1 . .
C C11D 0.3640(3) 0.7922(2) 0.31069(15) 0.0274(6) Uani d 1 . .
C C12D 0.4693(3) 0.7502(2) 0.35836(15) 0.0275(6) Uani d 1 . .
H H12D 0.4377 0.6974 0.3940 0.033 Uiso calc 1 . .
C C13D 0.6198(3) 0.7840(2) 0.35473(15) 0.0269(6) Uani d 1 . .
H H13D 0.6902 0.7563 0.3886 0.032 Uiso calc 1 . .
C C14D 0.6672(3) 0.8589(2) 0.30094(16) 0.0303(7) Uani d 1 . .
H H14D 0.7697 0.8806 0.2974 0.036 Uiso calc 1 . .
C C15D 0.5637(3) 0.9017(2) 0.25261(16) 0.0304(7) Uani d 1 . .
H H15D 0.5956 0.9526 0.2161 0.036 Uiso calc 1 . .
C C16D 0.4136(3) 0.8696(2) 0.25793(16) 0.0291(6) Uani d 1 . .
H H16D 0.3437 0.9004 0.2255 0.035 Uiso calc 1 . .

loop_
_atom_site_aniso_label
_atom_site_aniso_U_11
_atom_site_aniso_U_22
_atom_site_aniso_U_33
_atom_site_aniso_U_12
_atom_site_aniso_U_13
_atom_site_aniso_U_23
P1A 0.0307(4) 0.0248(4) 0.0270(4) 0.0042(3) 0.0063(3) 0.0035(3)
F1A 0.0390(10) 0.0333(9) 0.0451(11) 0.0095(8) 0.0061(8) -0.0084(8)
F2A 0.0436(11) 0.0282(9) 0.0490(11) -0.0008(8) 0.0199(9) 0.0035(8)
F3A 0.0384(10) 0.0516(11) 0.0363(10) 0.0138(9) 0.0045(8) 0.0142(9)
F4A 0.0434(11) 0.0441(10) 0.0348(10) 0.0120(8) 0.0130(8) -0.0027(8)
F5A 0.0353(10) 0.0365(10) 0.0678(13) -0.0029(8) 0.0130(9) 0.0132(9)
F6A 0.0513(12) 0.0483(11) 0.0344(10) 0.0248(9) 0.0026(9) 0.0069(8)
P1B 0.0453(7) 0.0385(7) 0.0240(6) 0.0076(5) 0.0130(5) 0.0013(5)
F1B 0.068(2) 0.085(3) 0.046(2) 0.043(2) 0.0170(17) 0.0145(19)
F2B 0.043(3) 0.062(3) 0.035(3) 0.0022(19) 0.011(2) 0.002(2)
F3B 0.092(3) 0.059(2) 0.051(2) -0.015(2) 0.029(2) -0.0220(19)
F4B 0.090(3) 0.103(3) 0.034(2) 0.020(3) 0.003(2) 0.036(2)
F5B 0.053(3) 0.104(4) 0.043(2) -0.016(2) 0.0239(19) -0.011(2)
F6B 0.100(3) 0.0347(19) 0.050(2) -0.012(2) 0.028(2) -0.0081(17)
P1B' 0.0453(7) 0.0385(7) 0.0240(6) 0.0076(5) 0.0130(5) 0.0013(5)
F1B' 0.062(3) 0.120(5) 0.038(3) 0.005(3) 0.009(2) -0.014(3)
F2B' 0.067(4) 0.060(4) 0.031(4) 0.001(3) 0.019(3) 0.017(3)
F3B' 0.083(4) 0.061(3) 0.076(4) 0.046(3) 0.014(3) 0.011(3)
F4B' 0.048(3) 0.080(4) 0.031(2) 0.003(3) 0.011(2) 0.009(2)
F5B' 0.056(3) 0.074(4) 0.041(3) 0.009(3) 0.028(2) 0.012(3)
F6B' 0.071(3) 0.038(2) 0.089(4) 0.012(2) 0.035(3) -0.002(2)
N1C 0.0333(14) 0.0219(12) 0.0219(12) 0.0012(10) 0.0091(10) 0.0014(9)
N2C 0.0319(13) 0.0217(12) 0.0217(12) 0.0026(10) 0.0066(10) 0.0021(9)
N3C 0.0277(13) 0.0205(11) 0.0251(12) 0.0017(10) 0.0096(10) 0.0013(9)
C1C 0.0303(16) 0.0241(14) 0.0244(15) 0.0015(12) 0.0097(12) -0.0005(12)
C2C 0.049(2) 0.0263(15) 0.0239(16) 0.0012(14) 0.0006(14) 0.0031(12)
C3C 0.0400(18) 0.0265(15) 0.0294(16) -0.0020(13) -0.0027(14) -0.0004(13)
C4C 0.0314(16) 0.0197(14) 0.0315(16) 0.0043(12) 0.0093(13) 0.0044(12)
C5C 0.0306(16) 0.0232(14) 0.0311(16) 0.0051(12) 0.0122(13) 0.0030(12)
C6C 0.0287(16) 0.0219(14) 0.0273(15) 0.0039(12) 0.0089(12) 0.0003(11)
C7C 0.0339(17) 0.0265(15) 0.0254(15) 0.0042(12) 0.0055(13) 0.0036(12)
C8C 0.0367(17) 0.0240(14) 0.0287(16) 0.0028(13) 0.0115(13) 0.0024(12)
C9C 0.0355(17) 0.0226(14) 0.0314(16) 0.0004(12) 0.0152(13) 0.0036(12)
C10C 0.0291(16) 0.0211(14) 0.0281(15) 0.0015(12) 0.0089(12) 0.0030(11)
C11C 0.0244(15) 0.0250(14) 0.0284(15) 0.0011(12) 0.0078(12) 0.0035(12)
C12C 0.0404(18) 0.0218(14) 0.0311(16) 0.0017(13) 0.0047(14) 0.0023(12)
C13C 0.0397(18) 0.0356(17) 0.0338(18) -0.0004(14) 0.0023(14) 0.0111(14)
C14C 0.0391(18) 0.0445(19) 0.0256(16) -0.0036(15) 0.0082(14) 0.0057(14)
C15C 0.0347(18) 0.0346(17) 0.0322(17) -0.0054(14) 0.0130(14) -0.0064(13)
C16C 0.0306(16) 0.0264(15) 0.0378(17) 0.0023(13) 0.0141(13) 0.0002(13)
N1D 0.0365(14) 0.0192(11) 0.0252(12) 0.0027(10) 0.0115(11) 0.0007(10)
N2D 0.0383(15) 0.0212(12) 0.0275(13) 0.0004(10) 0.0087(11) -0.0007(10)
N3D 0.0288(13) 0.0239(12) 0.0256(12) 0.0018(10) 0.0101(10) 0.0010(10)
C1D 0.0332(16) 0.0244(14) 0.0230(15) 0.0028(12) 0.0099(12) -0.0006(11)
C2D 0.082(3) 0.0261(16) 0.0357(18) 0.0042(17) 0.0333(18) -0.0004(14)
C3D 0.087(3) 0.0240(16) 0.041(2) 0.0051(17) 0.0398(19) -0.0034(14)
C4D 0.0393(17) 0.0195(14) 0.0284(16) -0.0010(12) 0.0120(13) 0.0012(12)
C5D 0.0424(18) 0.0208(14) 0.0328(17) 0.0026(13) 0.0098(14) -0.0025(12)
C6D 0.0357(17) 0.0223(14) 0.0297(16) 0.0038(12) 0.0078(13) 0.0020(12)
C7D 0.0294(16) 0.0215(14) 0.0310(16) 0.0044(12) 0.0103(12) -0.0010(12)
C8D 0.0309(16) 0.0223(14) 0.0302(16) 0.0041(12) 0.0044(13) 0.0025(12)
C9D 0.0376(17) 0.0186(13) 0.0290(15) 0.0029(12) 0.0098(13) 0.0000(11)
C10D 0.0352(17) 0.0321(16) 0.0236(15) 0.0046(13) 0.0069(13) -0.0019(12)
C11D 0.0344(17) 0.0256(14) 0.0219(14) 0.0056(13) 0.0064(12) -0.0015(11)
C12D 0.0359(17) 0.0221(14) 0.0252(15) 0.0049(12) 0.0107(13) -0.0002(12)
C13D 0.0334(17) 0.0225(14) 0.0250(15) 0.0064(12) 0.0054(12) 0.0000(11)
C14D 0.0298(16) 0.0246(14) 0.0346(17) -0.0013(12) 0.0085(13) 0.0013(12)
C15D 0.0400(18) 0.0229(14) 0.0298(16) 0.0053(13) 0.0113(13) 0.0049(12)
C16D 0.0356(17) 0.0277(15) 0.0252(15) 0.0087(13) 0.0044(13) 0.0042(12)

loop_
_atom_type_symbol
_atom_type_description
_atom_type_scat_dispersion_real
_atom_type_scat_dispersion_imag
_atom_type_scat_source
C C 0.0033 0.0016 'International Tables Vol C Tables 4.2.6.8 and 6.1.1.4'
H H 0.0000 0.0000 'International Tables Vol C Tables 4.2.6.8 and 6.1.1.4'
F F 0.0171 0.0103 'International Tables Vol C Tables 4.2.6.8 and 6.1.1.4'
P P 0.1023 0.0942 'International Tables Vol C Tables 4.2.6.8 and 6.1.1.4'
N N 0.0061 0.0033 'International Tables Vol C Tables 4.2.6.8 and 6.1.1.4'

loop_
_geom_angle_atom_site_label_1
_geom_angle_atom_site_label_2
_geom_angle_atom_site_label_3
_geom_angle_site_symmetry_1
_geom_angle_site_symmetry_3
_geom_angle
F2A P1A F4A . . 90.54(12)
F2A P1A F6A . . 90.12(13)
F4A P1A F6A . . 90.22(12)
F2A P1A F5A . . 179.29(10)
F4A P1A F5A . . 90.04(12)
F6A P1A F5A . . 90.30(13)
F2A P1A F3A . . 89.88(12)
F4A P1A F3A . . 90.15(12)
F6A P1A F3A . . 179.63(10)
F5A P1A F3A . . 89.69(12)
F2A P1A F1A . . 89.87(12)
F4A P1A F1A . . 179.57(10)
F6A P1A F1A . . 89.91(12)
F5A P1A F1A . . 89.56(12)
F3A P1A F1A . . 89.71(12)
F4B P1B F6B . . 91.8(3)
F4B P1B F5B . . 90.2(3)
F6B P1B F5B . . 91.3(3)
F4B P1B F1B . . 179.6(3)
F6B P1B F1B . . 88.5(3)
F5B P1B F1B . . 90.0(3)
F4B P1B F2B . . 91.0(3)
F6B P1B F2B . . 89.8(3)
F5B P1B F2B . . 178.4(3)
F1B P1B F2B . . 88.7(3)
F4B P1B F3B . . 90.5(3)
F6B P1B F3B . . 177.8(3)
F5B P1B F3B . . 88.9(3)
F1B P1B F3B . . 89.2(3)
F2B P1B F3B . . 90.0(3)
F1B' P1B' F6B' . . 90.3(4)
F1B' P1B' F3B' . . 91.0(4)
F6B' P1B' F3B' . . 178.6(4)
F1B' P1B' F4B' . . 179.1(4)
F6B' P1B' F4B' . . 90.0(3)
F3B' P1B' F4B' . . 88.6(3)
F1B' P1B' F5B' . . 90.1(4)
F6B' P1B' F5B' . . 89.9(3)
F3B' P1B' F5B' . . 89.5(4)
F4B' P1B' F5B' . . 89.1(4)
F1B' P1B' F2B' . . 92.7(4)
F6B' P1B' F2B' . . 88.4(4)
F3B' P1B' F2B' . . 92.1(4)
F4B' P1B' F2B' . . 88.1(4)
F5B' P1B' F2B' . . 176.7(4)
C1C N1C C2C . . 108.5(2)
C1C N1C C9C . 2_665 124.8(2)
C2C N1C C9C . 2_665 126.5(2)
C1C N2C C3C . . 108.4(2)
C1C N2C C4C . . 125.7(2)
C3C N2C C4C . . 125.9(2)
C7C N3C C6C . . 109.5(2)
C7C N3C C10C . . 111.7(2)
C6C N3C C10C . . 113.6(2)
N1C C1C N2C . . 108.5(2)
N1C C1C H1C . . 125.8
N2C C1C H1C . . 125.8
C3C C2C N1C . . 107.3(3)
C3C C2C H2C . . 126.3
N1C C2C H2C . . 126.3
C2C C3C N2C . . 107.3(3)
C2C C3C H3C . . 126.4
N2C C3C H3C . . 126.4
N2C C4C C5C . . 112.1(2)
N2C C4C H4C1 . . 109.2
C5C C4C H4C1 . . 109.2
N2C C4C H4C2 . . 109.2
C5C C4C H4C2 . . 109.2
H4C1 C4C H4C2 . . 107.9
C6C C5C C4C . . 110.4(2)
C6C C5C H5C1 . . 109.6
C4C C5C H5C1 . . 109.6
C6C C5C H5C2 . . 109.6
C4C C5C H5C2 . . 109.6
H5C1 C5C H5C2 . . 108.1
N3C C6C C5C . . 111.3(2)
N3C C6C H6C1 . . 109.4
C5C C6C H6C1 . . 109.4
N3C C6C H6C2 . . 109.4
C5C C6C H6C2 . . 109.4
H6C1 C6C H6C2 . . 108.0
N3C C7C C8C . . 113.9(2)
N3C C7C H7C1 . . 108.8
C8C C7C H7C1 . . 108.8
N3C C7C H7C2 . . 108.8
C8C C7C H7C2 . . 108.8
H7C1 C7C H7C2 . . 107.7
C9C C8C C7C . . 113.3(2)
C9C C8C H8C1 . . 108.9
C7C C8C H8C1 . . 108.9
C9C C8C H8C2 . . 108.9
C7C C8C H8C2 . . 108.9
H8C1 C8C H8C2 . . 107.7
N1C C9C C8C 2_665 . 112.5(2)
N1C C9C H9C1 2_665 . 109.1
C8C C9C H9C1 . . 109.1
N1C C9C H9C2 2_665 . 109.1
C8C C9C H9C2 . . 109.1
H9C1 C9C H9C2 . . 107.8
N3C C10C C11C . . 111.1(2)
N3C C10C H10A . . 109.4
C11C C10C H10A . . 109.4
N3C C10C H10B . . 109.4
C11C C10C H10B . . 109.4
H10A C10C H10B . . 108.0
C16C C11C C12C . . 118.5(3)
C16C C11C C10C . . 121.1(2)
C12C C11C C10C . . 120.4(3)
C13C C12C C11C . . 120.7(3)
C13C C12C H12C . . 119.6
C11C C12C H12C . . 119.6
C14C C13C C12C . . 120.3(3)
C14C C13C H13C . . 119.8
C12C C13C H13C . . 119.8
C15C C14C C13C . . 119.5(3)
C15C C14C H14C . . 120.3
C13C C14C H14C . . 120.3
C14C C15C C16C . . 120.5(3)
C14C C15C H15C . . 119.7
C16C C15C H15C . . 119.7
C15C C16C C11C . . 120.5(3)
C15C C16C H16C . . 119.8
C11C C16C H16C . . 119.8
C1D N1D C2D . . 108.9(2)
C1D N1D C9D . 2_566 126.4(2)
C2D N1D C9D . 2_566 124.7(2)
C1D N2D C3D . . 108.2(2)
C1D N2D C4D . . 127.0(2)
C3D N2D C4D . . 124.7(2)
C6D N3D C10D . . 109.6(2)
C6D N3D C7D . . 110.4(2)
C10D N3D C7D . . 109.4(2)
N2D C1D N1D . . 108.5(2)
N2D C1D H1D . . 125.8
N1D C1D H1D . . 125.8
C3D C2D N1D . . 107.0(3)
C3D C2D H2D . . 126.5
N1D C2D H2D . . 126.5
C2D C3D N2D . . 107.4(3)
C2D C3D H3D . . 126.3
N2D C3D H3D . . 126.3
N2D C4D C5D . . 112.4(2)
N2D C4D H4D1 . . 109.1
C5D C4D H4D1 . . 109.1
N2D C4D H4D2 . . 109.1
C5D C4D H4D2 . . 109.1
H4D1 C4D H4D2 . . 107.8
C6D C5D C4D . . 112.9(2)
C6D C5D H5D1 . . 109.0
C4D C5D H5D1 . . 109.0
C6D C5D H5D2 . . 109.0
C4D C5D H5D2 . . 109.0
H5D1 C5D H5D2 . . 107.8
N3D C6D C5D . . 113.0(2)
N3D C6D H6D1 . . 109.0
C5D C6D H6D1 . . 109.0
N3D C6D H6D2 . . 109.0
C5D C6D H6D2 . . 109.0
H6D1 C6D H6D2 . . 107.8
N3D C7D C8D . . 113.6(2)
N3D C7D H7D1 . . 108.8
C8D C7D H7D1 . . 108.8
N3D C7D H7D2 . . 108.8
C8D C7D H7D2 . . 108.8
H7D1 C7D H7D2 . . 107.7
C9D C8D C7D . . 110.6(2)
C9D C8D H8D1 . . 109.5
C7D C8D H8D1 . . 109.5
C9D C8D H8D2 . . 109.5
C7D C8D H8D2 . . 109.5
H8D1 C8D H8D2 . . 108.1
N1D C9D C8D 2_566 . 111.3(2)
N1D C9D H9D1 2_566 . 109.4
C8D C9D H9D1 . . 109.4
N1D C9D H9D2 2_566 . 109.4
C8D C9D H9D2 . . 109.4
H9D1 C9D H9D2 . . 108.0
N3D C10D C11D . . 113.2(2)
N3D C10D H10C . . 108.9
C11D C10D H10C . . 108.9
N3D C10D H10D . . 108.9
C11D C10D H10D . . 108.9
H10C C10D H10D . . 107.8
C12D C11D C16D . . 118.3(3)
C12D C11D C10D . . 120.7(3)
C16D C11D C10D . . 121.0(3)
C13D C12D C11D . . 121.3(3)
C13D C12D H12D . . 119.3
C11D C12D H12D . . 119.3
C12D C13D C14D . . 119.8(3)
C12D C13D H13D . . 120.1
C14D C13D H13D . . 120.1
C15D C14D C13D . . 119.8(3)
C15D C14D H14D . . 120.1
C13D C14D H14D . . 120.1
C16D C15D C14D . . 119.9(3)
C16D C15D H15D . . 120.0
C14D C15D H15D . . 120.0
C15D C16D C11D . . 120.9(3)
C15D C16D H16D . . 119.6
C11D C16D H16D . . 119.6

loop_
_geom_bond_atom_site_label_1
_geom_bond_atom_site_label_2
_geom_bond_site_symmetry_2
_geom_bond_distance
P1A F2A . 1.602(2)
P1A F4A . 1.602(2)
P1A F6A . 1.604(2)
P1A F5A . 1.606(2)
P1A F3A . 1.610(2)
P1A F1A . 1.615(2)
P1B F4B . 1.579(4)
P1B F6B . 1.583(4)
P1B F5B . 1.594(4)
P1B F1B . 1.597(4)
P1B F2B . 1.598(4)
P1B F3B . 1.601(4)
P1B' F1B' . 1.587(5)
P1B' F6B' . 1.587(5)
P1B' F3B' . 1.588(5)
P1B' F4B' . 1.597(5)
P1B' F5B' . 1.606(5)
P1B' F2B' . 1.614(5)
N1C C1C . 1.337(4)
N1C C2C . 1.379(4)
N1C C9C 2_665 1.479(4)
N2C C1C . 1.342(4)
N2C C3C . 1.380(4)
N2C C4C . 1.480(3)
N3C C7C . 1.469(4)
N3C C6C . 1.474(3)
N3C C10C . 1.480(4)
C1C H1C . 0.9500
C2C C3C . 1.354(4)
C2C H2C . 0.9500
C3C H3C . 0.9500
C4C C5C . 1.531(4)
C4C H4C1 . 0.9900
C4C H4C2 . 0.9900
C5C C6C . 1.530(4)
C5C H5C1 . 0.9900
C5C H5C2 . 0.9900
C6C H6C1 . 0.9900
C6C H6C2 . 0.9900
C7C C8C . 1.534(4)
C7C H7C1 . 0.9900
C7C H7C2 . 0.9900
C8C C9C . 1.528(4)
C8C H8C1 . 0.9900
C8C H8C2 . 0.9900
C9C N1C 2_665 1.479(4)
C9C H9C1 . 0.9900
C9C H9C2 . 0.9900
C10C C11C . 1.513(4)
C10C H10A . 0.9900
C10C H10B . 0.9900
C11C C16C . 1.401(4)
C11C C12C . 1.404(4)
C12C C13C . 1.393(4)
C12C H12C . 0.9500
C13C C14C . 1.391(4)
C13C H13C . 0.9500
C14C C15C . 1.390(4)
C14C H14C . 0.9500
C15C C16C . 1.396(4)
C15C H15C . 0.9500
C16C H16C . 0.9500
N1D C1D . 1.338(3)
N1D C2D . 1.372(4)
N1D C9D 2_566 1.482(4)
N2D C1D . 1.337(4)
N2D C3D . 1.380(4)
N2D C4D . 1.490(4)
N3D C6D . 1.471(4)
N3D C10D . 1.481(4)
N3D C7D . 1.482(4)
C1D H1D . 0.9500
C2D C3D . 1.356(4)
C2D H2D . 0.9500
C3D H3D . 0.9500
C4D C5D . 1.539(4)
C4D H4D1 . 0.9900
C4D H4D2 . 0.9900
C5D C6D . 1.526(4)
C5D H5D1 . 0.9900
C5D H5D2 . 0.9900
C6D H6D1 . 0.9900
C6D H6D2 . 0.9900
C7D C8D . 1.530(4)
C7D H7D1 . 0.9900
C7D H7D2 . 0.9900
C8D C9D . 1.527(4)
C8D H8D1 . 0.9900
C8D H8D2 . 0.9900
C9D N1D 2_566 1.482(4)
C9D H9D1 . 0.9900
C9D H9D2 . 0.9900
C10D C11D . 1.516(4)
C10D H10C . 0.9900
C10D H10D . 0.9900
C11D C12D . 1.393(4)
C11D C16D . 1.408(4)
C12D C13D . 1.391(4)
C12D H12D . 0.9500
C13D C14D . 1.400(4)
C13D H13D . 0.9500
C14D C15D . 1.393(4)
C14D H14D . 0.9500
C15D C16D . 1.392(4)
C15D H15D . 0.9500
C16D H16D . 0.9500

loop_
_geom_hbond_atom_site_label_D
_geom_hbond_atom_site_label_H
_geom_hbond_atom_site_label_A
_geom_hbond_site_symmetry_A
_geom_hbond_distance_DH
_geom_hbond_distance_HA
_geom_hbond_distance_DA
_geom_hbond_angle_DHA
C1C H1C F1A 2_765 0.95 2.49 3.126(5) 124.4
C1C H1C F6A . 0.95 2.52 3.181(5) 127.1
C2C H2C F2B 2_665 0.95 2.50 3.292(7) 141.2
C2C H2C F2B' 2_665 0.95 2.39 3.175(8) 139.6
C4C H4C1 F1A . 0.99 2.55 3.525(5) 167.8
C5C H5C2 F6A 2_665 0.99 2.56 3.451(4) 149.0
C7C H7C1 F5A . 0.99 2.51 3.476(5) 164.8
C8C H8C2 F2B . 0.99 2.50 3.385(8) 148.5
C9C H9C2 F3A 1_455 0.99 2.61 3.177(4) 116.5
C9C H9C2 F1B . 0.99 2.42 3.260(5) 142.2
C9C H9C2 F1B' . 0.99 2.32 3.142(7) 139.7
C1D H1D F3B . 0.95 2.39 3.204(5) 143.4
C1D H1D F3B' . 0.95 2.65 3.417(7) 137.7
C1D H1D F4B' 2_666 0.95 2.65 3.239(7) 120.8
C2D H2D F3A 2_666 0.95 2.47 3.370(4) 158.7
C2D H2D F5A 2_666 0.95 2.64 3.390(5) 135.8
C5D H5D2 F5B' 1_565 0.99 2.66 3.526(8) 146.2
C6D H6D2 F6B' 1_565 0.99 2.61 3.260(6) 122.9
C7D H7D2 F5B 2_566 0.99 2.52 3.339(6) 140.4
C7D H7D2 F5B' 2_566 0.99 2.45 3.368(6) 154.4
C8D H8D1 F1B . 0.99 2.64 3.424(5) 136.5
C8D H8D2 F3B' . 0.99 2.69 3.202(6) 112.7
C9D H9D1 F3B 2_566 0.99 2.48 3.376(6) 150.8
C9D H9D1 F5B 2_566 0.99 2.59 3.386(6) 137.3
C9D H9D1 F4B' 2_566 0.99 2.69 3.660(6) 165.6
C9D H9D2 F4A 1_455 0.99 2.69 3.470(5) 135.9

loop_
_geom_torsion_atom_site_label_1
_geom_torsion_atom_site_label_2
_geom_torsion_atom_site_label_3
_geom_torsion_atom_site_label_4
_geom_torsion_site_symmetry_1
_geom_torsion_site_symmetry_4
_geom_torsion
C2C N1C C1C N2C . . 0.2(3)
C9C N1C C1C N2C 2_665 . -176.1(2)
C3C N2C C1C N1C . . -0.2(3)
C4C N2C C1C N1C . . 176.9(2)
C1C N1C C2C C3C . . -0.1(3)
C9C N1C C2C C3C 2_665 . 176.2(2)
N1C C2C C3C N2C . . -0.1(3)
C1C N2C C3C C2C . . 0.2(3)
C4C N2C C3C C2C . . -176.9(2)
C1C N2C C4C C5C . . 109.7(3)
C3C N2C C4C C5C . . -73.6(3)
N2C C4C C5C C6C . . 156.8(2)
C7C N3C C6C C5C . . -95.3(3)
C10C N3C C6C C5C . . 139.1(2)
C4C C5C C6C N3C . . 172.9(2)
C6C N3C C7C C8C . . 167.1(2)
C10C N3C C7C C8C . . -66.2(3)
N3C C7C C8C C9C . . -47.1(3)
C7C C8C C9C N1C . 2_665 -55.5(3)
C7C N3C C10C C11C . . 179.6(2)
C6C N3C C10C C11C . . -55.9(3)
N3C C10C C11C C16C . . 132.1(3)
N3C C10C C11C C12C . . -45.8(3)
C16C C11C C12C C13C . . -0.2(4)
C10C C11C C12C C13C . . 177.8(3)
C11C C12C C13C C14C . . -0.1(4)
C12C C13C C14C C15C . . 0.3(4)
C13C C14C C15C C16C . . -0.1(4)
C14C C15C C16C C11C . . -0.2(4)
C12C C11C C16C C15C . . 0.4(4)
C10C C11C C16C C15C . . -177.6(2)
C3D N2D C1D N1D . . 0.6(4)
C4D N2D C1D N1D . . -178.7(3)
C2D N1D C1D N2D . . -0.6(3)
C9D N1D C1D N2D 2_566 . -179.9(2)
C1D N1D C2D C3D . . 0.4(4)
C9D N1D C2D C3D 2_566 . 179.7(3)
N1D C2D C3D N2D . . 0.0(4)
C1D N2D C3D C2D . . -0.4(4)
C4D N2D C3D C2D . . 178.9(3)
C1D N2D C4D C5D . . 102.2(3)
C3D N2D C4D C5D . . -76.9(4)
N2D C4D C5D C6D . . -108.0(3)
C10D N3D C6D C5D . . -159.2(2)
C7D N3D C6D C5D . . 80.2(3)
C4D C5D C6D N3D . . 57.3(3)
C6D N3D C7D C8D . . -161.3(2)
C10D N3D C7D C8D . . 78.0(3)
N3D C7D C8D C9D . . -172.5(2)
C7D C8D C9D N1D . 2_566 178.2(2)
C6D N3D C10D C11D . . 66.7(3)
C7D N3D C10D C11D . . -172.1(2)
N3D C10D C11D C12D . . 54.3(3)
N3D C10D C11D C16D . . -127.5(3)
C16D C11D C12D C13D . . 0.4(4)
C10D C11D C12D C13D . . 178.7(2)
C11D C12D C13D C14D . . -1.8(4)
C12D C13D C14D C15D . . 1.6(4)
C13D C14D C15D C16D . . 0.0(4)
C14D C15D C16D C11D . . -1.3(4)
C12D C11D C16D C15D . . 1.1(4)
C10D C11D C16D C15D . . -177.2(3)

_cod_database_fobs_code 2021836
